data_2004301
loop_
_publ_author_name
'Cativiela, C.'
'D\'iaz-de-Villegas, M. D.'
'G\'alvez, J. A.'
'L\'opez, M. P.'

_publ_section_title
;
 <i>trans</i>-1-Cyano-2-phenylcyclopropanecarboxamide
;
_journal_issue 12
_journal_name_full 'Acta Crystallographica Section C'
_journal_page_first 2703
_journal_page_last 2705
_journal_paper_doi 10.1107/S010827019500936X
_journal_volume 51
_journal_year 1995
_chemical_formula_sum 'C11 H10 N2 O'
_chemical_formula_weight 186.21
_chemical_name_systematic
;
Trans-1-cyano-2-phenylcyclopropanecarboxamide
;
_space_group_IT_number 14
_symmetry_cell_setting monoclinic
_symmetry_space_group_name_Hall '-P 2yn'
_symmetry_space_group_name_H-M 'P 1 21/n 1'
_audit_creation_method SHELXL
_cell_angle_alpha 90.00
_cell_angle_beta 91.59(3)
_cell_angle_gamma 90.00
_cell_formula_units_Z 4
_cell_length_a 9.292(2)
_cell_length_b 10.139(2)
_cell_length_c 10.095(2)
_cell_measurement_reflns_used 39
_cell_measurement_temperature 293(2)
_cell_measurement_theta_max 12.5
_cell_measurement_theta_min 4.5
_cell_volume 950.7(3)
_computing_cell_refinement XSCANS
_computing_data_collection 'XSCANS (Siemens, 1993)'
_computing_data_reduction XSCANS
_computing_molecular_graphics 'SHELXTL-Plus (Sheldrick, 1989)'
_computing_publication_material SHELXL93
_computing_structure_refinement 'SHELXL93 (Sheldrick, 1993)'
_computing_structure_solution 'SHELXS86 (Sheldrick, 1990)'
_diffrn_ambient_temperature 293(2)
_diffrn_measurement_device 'Siemens P4'
_diffrn_measurement_method \q/2\q
_diffrn_radiation_monochromator graphite
_diffrn_radiation_source 'fine-focus sealed tube'
_diffrn_radiation_type MoK\a
_diffrn_radiation_wavelength 0.71073
_diffrn_reflns_av_R_equivalents 0.0181
_diffrn_reflns_av_sigmaI/netI 0.0369
_diffrn_reflns_limit_h_max 11
_diffrn_reflns_limit_h_min -1
_diffrn_reflns_limit_k_max 12
_diffrn_reflns_limit_k_min -1
_diffrn_reflns_limit_l_max 12
_diffrn_reflns_limit_l_min -12
_diffrn_reflns_number 2206
_diffrn_reflns_theta_max 25
_diffrn_reflns_theta_min 2.85
_diffrn_standards_decay_% 0
_diffrn_standards_interval_time 97
_diffrn_standards_number 3
_exptl_absorpt_coefficient_mu 0.086
_exptl_absorpt_correction_type none
_exptl_crystal_colour Colorless
_exptl_crystal_density_diffrn 1.301
_exptl_crystal_description Prism
_exptl_crystal_F_000 392
_exptl_crystal_size_max 0.26
_exptl_crystal_size_mid 0.26
_exptl_crystal_size_min 0.24
_refine_diff_density_max 0.131
_refine_diff_density_min -0.176
_refine_ls_extinction_method none
_refine_ls_goodness_of_fit_all 1.071
_refine_ls_goodness_of_fit_obs 1.109
_refine_ls_matrix_type full
_refine_ls_number_parameters 128
_refine_ls_number_reflns 1649
_refine_ls_number_restraints 0
_refine_ls_restrained_S_all 1.071
_refine_ls_restrained_S_obs 1.109
_refine_ls_R_factor_all 0.0713
_refine_ls_R_factor_obs 0.0435
_refine_ls_shift/esd_max 0.028
_refine_ls_shift/esd_mean 0.006
_refine_ls_structure_factor_coef Fsqd
_refine_ls_weighting_scheme
;
calc w = 1/[\s^2^(F~o~^2^) + (0.0525P)^2^ + 0.1576P]
where P = (F~o~^2^ + 2F~c~^2^)/3
;
_refine_ls_wR_factor_all 0.1171
_refine_ls_wR_factor_obs 0.1005
_reflns_number_observed 1170
_reflns_number_total 1649
_reflns_observed_criterion >2sigma(I)
_cod_data_source_file na1194.cif
_cod_data_source_block pili93
_cod_depositor_comments
;
The following automatic conversions were performed:
'_symmetry_cell_setting' value 'Monoclinic' changed to 'monoclinic'
according to '/home/saulius/struct/CIF-dictionaries/cif_core.dic'
dictionary named 'cif_core.dic' version 2.4.1 from 2010-06-29.

Automatic conversion script
Id: cif_fix_enum 1527 2010-12-29 10:47:43Z saulius 

The following automatic conversions were performed:

'_symmetry_cell_setting' value 'Monoclinic' changed to 'monoclinic'
according to /home/saulius/struct/CIF-dictionaries/cif_core.dic
dictionary named 'cif_core.dic' version 2.4.1 from 2010-06-29.

Automatic conversion script
Id: cif_fix_values 1715 2011-07-08 13:25:40Z adriana 
;
_cod_original_sg_symbol_H-M 'P 21/n'
_cod_original_formula_sum 'C11 H10 N2 O1'
_cod_database_code 2004301

loop_
_symmetry_equiv_pos_as_xyz
'x, y, z'
'-x+1/2, y+1/2, -z+1/2'
'-x, -y, -z'
'x-1/2, -y-1/2, z-1/2'

loop_
_atom_site_aniso_label
_atom_site_aniso_U_11
_atom_site_aniso_U_22
_atom_site_aniso_U_33
_atom_site_aniso_U_12
_atom_site_aniso_U_13
_atom_site_aniso_U_23
O1 0.0326(8) 0.1127(15) 0.0465(9) 0.0122(8) 0.0010(7) -0.0006(9)
N1 0.0348(10) 0.0759(13) 0.0379(10) 0.0075(9) 0.0051(7) -0.0025(9)
N2 0.0472(11) 0.0687(13) 0.0489(11) 0.0147(10) 0.0021(9) 0.0070(10)
C1 0.0312(10) 0.0447(12) 0.0354(10) -0.0024(9) 0.0026(8) -0.0007(9)
C2 0.0345(10) 0.0536(13) 0.0315(10) -0.0015(10) 0.0018(8) -0.0006(9)
C3 0.0450(12) 0.0622(15) 0.0428(12) -0.0134(11) 0.0050(9) -0.0131(10)
C4 0.0296(10) 0.0480(12) 0.0398(11) -0.0046(9) 0.0055(8) 0.0021(9)
C5 0.0365(10) 0.0396(11) 0.0375(10) 0.0027(9) 0.0108(8) 0.0008(9)
C6 0.0360(10) 0.0465(12) 0.0272(9) -0.0004(9) 0.0033(7) -0.0012(8)
C7 0.0494(12) 0.0458(12) 0.0383(11) 0.0024(10) 0.0034(9) -0.0006(9)
C8 0.0565(14) 0.0551(14) 0.0448(12) -0.0146(12) 0.0073(10) 0.0017(10)
C9 0.0419(12) 0.075(2) 0.0457(12) -0.0108(12) 0.0087(9) -0.0033(12)
C10 0.0423(12) 0.066(2) 0.0498(13) 0.0082(12) 0.0084(10) -0.0010(11)
C11 0.0413(12) 0.0491(13) 0.0476(12) 0.0021(10) 0.0092(9) 0.0005(10)

loop_
_atom_site_label
_atom_site_occupancy
_atom_site_fract_x
_atom_site_fract_y
_atom_site_fract_z
_atom_site_U_iso_or_equiv
_atom_site_thermal_displace_type
_atom_site_calc_flag
_atom_site_refinement_flags
_atom_site_type_symbol
O1 1 0.08289(15) 0.9678(2) 0.34256(14) 0.0639(5) Uani d . O
N1 1 0.1893(2) 0.9559(2) 0.5446(2) 0.0495(5) Uani d . N
H 1 0.1072(2) 0.9825(2) 0.5841(2) 0.064(2) Uiso d R H
H' 1 0.2688(2) 0.9382(2) 0.5949(2) 0.064(2) Uiso d R H
N2 1 0.5307(2) 0.8237(2) 0.5133(2) 0.0549(5) Uani d . N
C1 1 0.3220(2) 0.8897(2) 0.3525(2) 0.0371(5) Uani d . C
C2 1 0.3607(2) 0.9479(2) 0.2154(2) 0.0398(5) Uani d . C
H2 1 0.2914(2) 1.0205(2) 0.1797(2) 0.064(2) Uiso d R H
C3 1 0.3032(2) 0.8125(2) 0.2227(2) 0.0499(6) Uani d . C
H3A 1 0.1977(2) 0.8019(2) 0.2001(2) 0.064(2) Uiso d R H
H3B 1 0.3734(2) 0.7268(2) 0.2201(2) 0.064(2) Uiso d R H
C4 1 0.1881(2) 0.9414(2) 0.4142(2) 0.0391(5) Uani d . C
C5 1 0.4395(2) 0.8525(2) 0.4406(2) 0.0377(5) Uani d . C
C6 1 0.5129(2) 0.9792(2) 0.1828(2) 0.0365(5) Uani d . C
C7 1 0.5492(2) 1.1093(2) 0.1553(2) 0.0445(5) Uani d . C
H7 1 0.4635(2) 1.1772(2) 0.1604(2) 0.064(2) Uiso d R H
C8 1 0.6874(2) 1.1418(2) 0.1199(2) 0.0520(6) Uani d . C
H8 1 0.7151(2) 1.2328(2) 0.1003(2) 0.064(2) Uiso d R H
C9 1 0.7917(2) 1.0460(3) 0.1125(2) 0.0540(6) Uani d . C
H9 1 0.8951(2) 1.0739(3) 0.0997(2) 0.064(2) Uiso d R H
C10 1 0.7580(2) 0.9177(3) 0.1406(2) 0.0525(6) Uani d . C
H10 1 0.8296(2) 0.8418(3) 0.1399(2) 0.064(2) Uiso d R H
C11 1 0.6188(2) 0.8835(2) 0.1745(2) 0.0459(5) Uani d . C
H11 1 0.5926(2) 0.7868(2) 0.1996(2) 0.064(2) Uiso d R H

loop_
_atom_type_symbol
_atom_type_description
_atom_type_scat_dispersion_real
_atom_type_scat_dispersion_imag
_atom_type_scat_source
C C 0.0033 0.0016 'International Tables Vol C Tables 4.2.6.8 and 6.1.1.4'
H H 0.0000 0.0000 'International Tables Vol C Tables 4.2.6.8 and 6.1.1.4'
N N 0.0061 0.0033 'International Tables Vol C Tables 4.2.6.8 and 6.1.1.4'
O O 0.0106 0.0060 'International Tables Vol C Tables 4.2.6.8 and 6.1.1.4'

loop_
_geom_angle_atom_site_label_1
_geom_angle_atom_site_label_2
_geom_angle_atom_site_label_3
_geom_angle
_geom_angle_publ_flag
C4 N1 H 118.91(11) ?
C4 N1 H' 121.49(11) ?
H N1 H' 119.6 ?
C5 C1 C4 117.3(2) yes
C5 C1 C3 117.4(2) ?
C4 C1 C3 117.2(2) yes
C5 C1 C2 117.3(2) yes
C4 C1 C2 116.8(2) yes
C3 C1 C2 57.09(13) yes
C3 C2 C6 123.7(2) ?
C3 C2 C1 60.65(13) yes
C6 C2 C1 121.3(2) yes
C3 C2 H2 117.14(12) ?
C6 C2 H2 110.76(11) ?
C1 C2 H2 114.99(10) ?
C2 C3 C1 62.26(13) yes
C2 C3 H3A 116.12(12) ?
C1 C3 H3A 109.61(11) ?
C2 C3 H3B 121.61(12) ?
C1 C3 H3B 112.03(12) ?
H3A C3 H3B 119.3 ?
O1 C4 N1 123.1(2) yes
O1 C4 C1 119.1(2) yes
N1 C4 C1 117.8(2) yes
N2 C5 C1 178.3(2) yes
C11 C6 C7 118.4(2) ?
C11 C6 C2 122.8(2) ?
C7 C6 C2 118.7(2) ?
C8 C7 C6 120.6(2) ?
C8 C7 H7 124.41(14) ?
C6 C7 H7 114.97(12) ?
C9 C8 C7 120.5(2) ?
C9 C8 H8 117.67(14) ?
C7 C8 H8 121.84(14) ?
C10 C9 C8 119.6(2) ?
C10 C9 H9 120.96(13) ?
C8 C9 H9 118.84(14) ?
C9 C10 C11 120.5(2) ?
C9 C10 H10 124.27(13) ?
C11 C10 H10 115.24(14) ?
C6 C11 C10 120.5(2) ?
C6 C11 H11 118.19(12) ?
C10 C11 H11 121.25(14) ?

loop_
_geom_bond_atom_site_label_1
_geom_bond_atom_site_label_2
_geom_bond_distance
_geom_bond_publ_flag
O1 C4 1.229(2) yes
N1 C4 1.324(2) yes
N1 H 0.91 ?
N1 H' 0.90 ?
N2 C5 1.143(2) yes
C1 C5 1.440(3) yes
C1 C4 1.502(3) yes
C1 C3 1.531(3) yes
C1 C2 1.555(3) yes
C2 C3 1.475(3) yes
C2 C6 1.495(3) yes
C2 H2 1.04 ?
C3 H3A 1.01 ?
C3 H3B 1.09 ?
C6 C11 1.386(3) ?
C6 C7 1.392(3) ?
C7 C8 1.382(3) ?
C7 H7 1.05 ?
C8 C9 1.376(3) ?
C8 H8 0.98 ?
C9 C10 1.370(3) ?
C9 H9 1.01 ?
C10 C11 1.391(3) ?
C10 H10 1.02 ?
C11 H11 1.04 ?

loop_
_geom_torsion_atom_site_label_1
_geom_torsion_atom_site_label_2
_geom_torsion_atom_site_label_3
_geom_torsion_atom_site_label_4
_geom_torsion
_geom_torsion_publ_flag
C5 C1 C2 C3 106.5(2) ?
C4 C1 C2 C3 -106.5(2) ?
C3 C1 C2 C3 0.0 ?
C5 C1 C2 C6 -7.3(3) yes
C4 C1 C2 C6 139.8(2) ?
C3 C1 C2 C6 -113.7(2) ?
C6 C2 C3 C1 110.0(2) ?
C1 C2 C3 C1 0.0 ?
C5 C1 C3 C2 -106.3(2) ?
C4 C1 C3 C2 105.8(2) ?
C2 C1 C3 C2 0.0 ?
C5 C1 C4 O1 -176.3(2) ?
C3 C1 C4 O1 -28.3(3) yes
C2 C1 C4 O1 36.6(3) yes
C5 C1 C4 N1 3.4(3) ?
C3 C1 C4 N1 151.4(2) ?
C2 C1 C4 N1 -143.7(2) ?
C4 C1 C5 N2 1.(7) ?
C3 C1 C5 N2 -148.(7) ?
C2 C1 C5 N2 147.(7) ?
C3 C2 C6 C11 -9.2(3) yes
C1 C2 C6 C11 64.3(3) ?
C3 C2 C6 C7 168.6(2) ?
C1 C2 C6 C7 -117.9(2) ?
C11 C6 C7 C8 0.3(3) ?
C2 C6 C7 C8 -177.6(2) ?
C6 C7 C8 C9 -0.6(3) ?
C7 C8 C9 C10 -0.1(3) ?
C8 C9 C10 C11 1.0(3) ?
C7 C6 C11 C10 0.6(3) ?
C2 C6 C11 C10 178.5(2) ?
C9 C10 C11 C6 -1.3(3) ?
